data_7112227
loop_
_publ_author_name
'Qin Zeng'
'Li Zhang'
'Jieru Yang'
'Bing Xu'
'Yuanjing Xiao'
'Junliang Zhang'

_publ_section_title
;
 Pyrroles versus cyclic nitrones: catalyst-controlled divergent
 cyclization of N-(2-perfluoroalkyl-3-alkynyl) hydroxylamines
;
_journal_name_full Chem.Commun.
_journal_page_first 4203
_journal_paper_doi 10.1039/C4CC00493K
_journal_volume 50
_journal_year 2014
_chemical_formula_sum 'C11 H10 F3 N O'
_chemical_formula_weight 229.20
_chemical_name_systematic
; 
 ? 
;
_space_group_IT_number 14
_symmetry_cell_setting monoclinic
_symmetry_space_group_name_Hall '-P 2ybc'
_symmetry_space_group_name_H-M 'P 1 21/c 1'
_atom_sites_solution_hydrogens geom
_atom_sites_solution_primary direct
_atom_sites_solution_secondary difmap
_audit_creation_method SHELXL-97
_cell_angle_alpha 90.00
_cell_angle_beta 94.476(5)
_cell_angle_gamma 90.00
_cell_formula_units_Z 4
_cell_length_a 11.4761(16)
_cell_length_b 10.7521(15)
_cell_length_c 8.2871(12)
_cell_measurement_temperature 296(2)
_cell_volume 1019.4(2)
_computing_structure_refinement 'SHELXL-97 (Sheldrick, 2008)'
_computing_structure_solution 'SHELXS-97 (Sheldrick, 2008)'
_diffrn_ambient_temperature 296(2)
_diffrn_measured_fraction_theta_full 0.998
_diffrn_measured_fraction_theta_max 0.998
_diffrn_radiation_monochromator graphite
_diffrn_radiation_source 'fine-focus sealed tube'
_diffrn_radiation_type MoK\a
_diffrn_radiation_wavelength 0.71073
_diffrn_reflns_av_R_equivalents 0.0312
_diffrn_reflns_av_sigmaI/netI 0.0190
_diffrn_reflns_limit_h_max 13
_diffrn_reflns_limit_h_min -13
_diffrn_reflns_limit_k_max 12
_diffrn_reflns_limit_k_min -12
_diffrn_reflns_limit_l_max 9
_diffrn_reflns_limit_l_min -9
_diffrn_reflns_number 11618
_diffrn_reflns_theta_full 25.00
_diffrn_reflns_theta_max 25.00
_diffrn_reflns_theta_min 1.78
_exptl_absorpt_coefficient_mu 0.133
_exptl_absorpt_correction_T_max 0.9829
_exptl_absorpt_correction_T_min 0.9462
_exptl_absorpt_correction_type multi-scan
_exptl_crystal_colour colorless
_exptl_crystal_density_diffrn 1.493
_exptl_crystal_density_method 'not measured'
_exptl_crystal_description block
_exptl_crystal_F_000 472
_exptl_crystal_size_max 0.42
_exptl_crystal_size_mid 0.14
_exptl_crystal_size_min 0.13
_refine_diff_density_max 0.154
_refine_diff_density_min -0.193
_refine_diff_density_rms 0.032
_refine_ls_extinction_method none
_refine_ls_goodness_of_fit_ref 1.034
_refine_ls_hydrogen_treatment constr
_refine_ls_matrix_type full
_refine_ls_number_parameters 145
_refine_ls_number_reflns 1793
_refine_ls_number_restraints 0
_refine_ls_restrained_S_all 1.034
_refine_ls_R_factor_all 0.0537
_refine_ls_R_factor_gt 0.0389
_refine_ls_shift/su_max 0.000
_refine_ls_shift/su_mean 0.000
_refine_ls_structure_factor_coef Fsqd
_refine_ls_weighting_details 'calc w=1/[\s^2^(Fo^2^)+(0.0479P)^2^+0.2890P] where P=(Fo^2^+2Fc^2^)/3'
_refine_ls_weighting_scheme calc
_refine_ls_wR_factor_gt 0.0978
_refine_ls_wR_factor_ref 0.1085
_reflns_number_gt 1371
_reflns_number_total 1793
_reflns_threshold_expression >2sigma(I)
_cod_data_source_file c4cc00493k2.cif
_cod_data_source_block z
_cod_original_sg_symbol_H-M P2(1)/c
_cod_database_code 7112227

loop_
_symmetry_equiv_pos_as_xyz
'x, y, z'
'-x, y+1/2, -z+1/2'
'-x, -y, -z'
'x, -y-1/2, z-1/2'

loop_
_atom_site_label
_atom_site_type_symbol
_atom_site_fract_x
_atom_site_fract_y
_atom_site_fract_z
_atom_site_U_iso_or_equiv
_atom_site_adp_type
_atom_site_occupancy
_atom_site_symmetry_multiplicity
_atom_site_calc_flag
_atom_site_refinement_flags
O1 O 0.27010(13) 0.24351(14) 0.02453(19) 0.0762(5) Uani 1 1 d .
N1 N 0.26091(13) 0.33192(13) 0.12805(19) 0.0512(4) Uani 1 1 d .
F1 F -0.03019(10) 0.52786(14) 0.28462(19) 0.0902(5) Uani 1 1 d .
F2 F 0.09123(12) 0.62643(14) 0.15227(18) 0.0980(5) Uani 1 1 d .
F3 F 0.09736(12) 0.64603(13) 0.40739(19) 0.0904(5) Uani 1 1 d .
C1 C 0.14392(17) 0.3597(2) 0.1778(3) 0.0696(6) Uani 1 1 d .
H1A H 0.1081 0.2857 0.2190 0.084 Uiso 1 1 calc R
H1B H 0.0940 0.3919 0.0876 0.084 Uiso 1 1 calc R
C2 C 0.16341(15) 0.45666(17) 0.3094(2) 0.0510(5) Uani 1 1 d .
H2A H 0.1530 0.4172 0.4139 0.061 Uiso 1 1 calc R
C3 C 0.29241(15) 0.49416(16) 0.3054(2) 0.0460(4) Uani 1 1 d .
H3A H 0.2990 0.5781 0.2642 0.055 Uiso 1 1 calc R
H3B H 0.3322 0.4901 0.4130 0.055 Uiso 1 1 calc R
C4 C 0.34320(15) 0.40307(15) 0.19583(19) 0.0406(4) Uani 1 1 d .
C5 C 0.46609(15) 0.39572(15) 0.16854(19) 0.0410(4) Uani 1 1 d .
C6 C 0.54301(15) 0.48128(17) 0.2475(2) 0.0475(4) Uani 1 1 d .
H6A H 0.5136 0.5409 0.3148 0.057 Uiso 1 1 calc R
C7 C 0.66097(17) 0.47915(19) 0.2280(2) 0.0569(5) Uani 1 1 d .
H7A H 0.7103 0.5369 0.2816 0.068 Uiso 1 1 calc R
C8 C 0.70574(18) 0.3914(2) 0.1291(2) 0.0610(5) Uani 1 1 d .
H8A H 0.7856 0.3889 0.1168 0.073 Uiso 1 1 calc R
C9 C 0.63217(19) 0.30743(19) 0.0483(2) 0.0596(5) Uani 1 1 d .
H9A H 0.6626 0.2489 -0.0195 0.072 Uiso 1 1 calc R
C10 C 0.51386(17) 0.30885(16) 0.0665(2) 0.0513(5) Uani 1 1 d .
H10A H 0.4653 0.2516 0.0106 0.062 Uiso 1 1 calc R
C11 C 0.08188(17) 0.5628(2) 0.2889(3) 0.0609(5) Uani 1 1 d .

loop_
_atom_site_aniso_label
_atom_site_aniso_U_11
_atom_site_aniso_U_22
_atom_site_aniso_U_33
_atom_site_aniso_U_23
_atom_site_aniso_U_13
_atom_site_aniso_U_12
O1 0.0791(10) 0.0609(9) 0.0873(11) -0.0337(8) -0.0016(8) -0.0124(8)
N1 0.0547(9) 0.0412(8) 0.0563(9) -0.0075(7) -0.0035(7) -0.0040(7)
F1 0.0432(7) 0.1006(10) 0.1271(12) 0.0064(9) 0.0071(7) 0.0066(6)
F2 0.0869(10) 0.1022(11) 0.1047(11) 0.0516(9) 0.0069(8) 0.0255(8)
F3 0.0756(9) 0.0793(9) 0.1174(12) -0.0256(8) 0.0134(8) 0.0144(7)
C1 0.0483(12) 0.0655(13) 0.0936(16) -0.0129(12) -0.0037(11) -0.0064(10)
C2 0.0469(11) 0.0516(11) 0.0541(11) 0.0084(9) 0.0020(8) 0.0014(8)
C3 0.0429(10) 0.0471(10) 0.0475(10) -0.0031(8) -0.0004(8) 0.0023(8)
C4 0.0482(10) 0.0355(9) 0.0372(9) 0.0022(7) -0.0030(7) -0.0008(7)
C5 0.0496(10) 0.0375(9) 0.0356(8) 0.0052(7) 0.0014(7) 0.0025(7)
C6 0.0494(11) 0.0480(10) 0.0447(10) -0.0015(8) 0.0019(8) 0.0009(8)
C7 0.0506(12) 0.0646(12) 0.0551(11) 0.0058(10) 0.0006(9) -0.0053(9)
C8 0.0520(12) 0.0720(14) 0.0602(12) 0.0150(11) 0.0120(10) 0.0091(10)
C9 0.0710(14) 0.0535(11) 0.0568(12) 0.0061(9) 0.0209(10) 0.0168(10)
C10 0.0656(12) 0.0419(10) 0.0467(10) 0.0008(8) 0.0059(9) 0.0028(9)
C11 0.0483(12) 0.0660(13) 0.0690(13) 0.0099(11) 0.0076(10) 0.0057(9)

loop_
_atom_type_symbol
_atom_type_description
_atom_type_scat_dispersion_real
_atom_type_scat_dispersion_imag
_atom_type_scat_source
C C 0.0033 0.0016 'International Tables Vol C Tables 4.2.6.8 and 6.1.1.4'
H H 0.0000 0.0000 'International Tables Vol C Tables 4.2.6.8 and 6.1.1.4'
N N 0.0061 0.0033 'International Tables Vol C Tables 4.2.6.8 and 6.1.1.4'
O O 0.0106 0.0060 'International Tables Vol C Tables 4.2.6.8 and 6.1.1.4'
F F 0.0171 0.0103 'International Tables Vol C Tables 4.2.6.8 and 6.1.1.4'

loop_
_geom_angle_atom_site_label_1
_geom_angle_atom_site_label_2
_geom_angle_atom_site_label_3
_geom_angle
O1 N1 C4 128.53(16)
O1 N1 C1 117.49(15)
C4 N1 C1 113.98(15)
N1 C1 C2 104.85(15)
N1 C1 H1A 110.8
C2 C1 H1A 110.8
N1 C1 H1B 110.8
C2 C1 H1B 110.8
H1A C1 H1B 108.9
C11 C2 C1 113.15(17)
C11 C2 C3 113.40(16)
C1 C2 C3 104.70(15)
C11 C2 H2A 108.5
C1 C2 H2A 108.5
C3 C2 H2A 108.5
C4 C3 C2 105.35(14)
C4 C3 H3A 110.7
C2 C3 H3A 110.7
C4 C3 H3B 110.7
C2 C3 H3B 110.7
H3A C3 H3B 108.8
N1 C4 C5 125.49(15)
N1 C4 C3 110.10(15)
C5 C4 C3 124.40(14)
C10 C5 C6 117.25(16)
C10 C5 C4 124.26(16)
C6 C5 C4 118.49(15)
C7 C6 C5 121.59(17)
C7 C6 H6A 119.2
C5 C6 H6A 119.2
C8 C7 C6 119.87(19)
C8 C7 H7A 120.1
C6 C7 H7A 120.1
C9 C8 C7 119.81(18)
C9 C8 H8A 120.1
C7 C8 H8A 120.1
C8 C9 C10 120.85(18)
C8 C9 H9A 119.6
C10 C9 H9A 119.6
C9 C10 C5 120.61(18)
C9 C10 H10A 119.7
C5 C10 H10A 119.7
F3 C11 F2 105.48(18)
F3 C11 F1 106.34(17)
F2 C11 F1 105.21(17)
F3 C11 C2 112.83(17)
F2 C11 C2 113.67(17)
F1 C11 C2 112.62(17)

loop_
_geom_bond_atom_site_label_1
_geom_bond_atom_site_label_2
_geom_bond_distance
O1 N1 1.2903(19)
N1 C4 1.308(2)
N1 C1 1.466(3)
F1 C11 1.338(2)
F2 C11 1.334(2)
F3 C11 1.330(2)
C1 C2 1.512(3)
C1 H1A 0.9700
C1 H1B 0.9700
C2 C11 1.477(3)
C2 C3 1.537(2)
C2 H2A 0.9800
C3 C4 1.485(2)
C3 H3A 0.9700
C3 H3B 0.9700
C4 C5 1.448(2)
C5 C10 1.400(2)
C5 C6 1.401(2)
C6 C7 1.376(3)
C6 H6A 0.9300
C7 C8 1.376(3)
C7 H7A 0.9300
C8 C9 1.374(3)
C8 H8A 0.9300
C9 C10 1.378(3)
C9 H9A 0.9300
C10 H10A 0.9300

loop_
_geom_torsion_atom_site_label_1
_geom_torsion_atom_site_label_2
_geom_torsion_atom_site_label_3
_geom_torsion_atom_site_label_4
_geom_torsion
O1 N1 C1 C2 174.59(16)
C4 N1 C1 C2 -6.0(2)
N1 C1 C2 C11 133.35(17)
N1 C1 C2 C3 9.4(2)
C11 C2 C3 C4 -133.51(17)
C1 C2 C3 C4 -9.70(19)
O1 N1 C4 C5 -0.7(3)
C1 N1 C4 C5 179.92(17)
O1 N1 C4 C3 178.94(17)
C1 N1 C4 C3 -0.4(2)
C2 C3 C4 N1 6.54(19)
C2 C3 C4 C5 -173.78(15)
N1 C4 C5 C10 -1.1(3)
C3 C4 C5 C10 179.26(16)
N1 C4 C5 C6 178.30(16)
C3 C4 C5 C6 -1.3(2)
C10 C5 C6 C7 -1.0(2)
C4 C5 C6 C7 179.56(16)
C5 C6 C7 C8 -0.1(3)
C6 C7 C8 C9 1.0(3)
C7 C8 C9 C10 -0.8(3)
C8 C9 C10 C5 -0.3(3)
C6 C5 C10 C9 1.2(2)
C4 C5 C10 C9 -179.43(16)
C1 C2 C11 F3 178.24(17)
C3 C2 C11 F3 -62.7(2)
C1 C2 C11 F2 -61.7(2)
C3 C2 C11 F2 57.4(2)
C1 C2 C11 F1 57.8(2)
C3 C2 C11 F1 176.89(16)
